data_2015810
loop_
_publ_author_name
'Magnussen, Magnus '
'Brock-Nannestad, Theis'
'Bendix, Jesper'

_publ_section_title
;
 Pentaaquaoxovanadium(IV) bis(trifluoromethanesulfonate)
;
_journal_coeditor_code IZ3014
_journal_issue 2
_journal_name_full 'Acta Crystallographica Section C'
_journal_page_first m51
_journal_page_last m53
_journal_paper_doi 10.1107/S010827010605219X
_journal_volume 63
_journal_year 2007
_chemical_formula_iupac '[V O (H2 O)5] (C F3 S O3)2'
_chemical_formula_moiety 'H10 O6 V, 2(C F3 O3 S)'
_chemical_formula_sum 'C2 H10 F6 O12 S2 V'
_chemical_formula_weight 455.16
_chemical_name_common Vanadyltriflate
_chemical_name_systematic
;
Pentaaquaoxovanadium(IV) trifluoromethanesulfonate
;
_space_group_IT_number 11
_symmetry_cell_setting monoclinic
_symmetry_space_group_name_Hall '-P 2yb'
_symmetry_space_group_name_H-M 'P 1 21/m 1'
_atom_sites_solution_hydrogens geom
_atom_sites_solution_primary direct
_atom_sites_solution_secondary difmap
_cell_angle_alpha 90.00
_cell_angle_beta 102.684(19)
_cell_angle_gamma 90.00
_cell_formula_units_Z 2
_cell_length_a 9.688(2)
_cell_length_b 7.7579(17)
_cell_length_c 10.219(4)
_cell_measurement_reflns_used 11327
_cell_measurement_temperature 122.0(10)
_cell_measurement_theta_max 25.98
_cell_measurement_theta_min 2.04
_cell_volume 749.3(4)
_computing_cell_refinement 'DIRAX (Duisenberg, 1992)'
_computing_data_collection 'COLLECT (Nonius, 1999)'
_computing_data_reduction 'EvalCCD (Duisenberg, 1998)'
_computing_molecular_graphics
;
ORTEPII (Johnson, 1976) and Mercury (Macrae <i>et al.</i>,
2006)
;
_computing_publication_material SHELXL97
_computing_structure_refinement 'SHELXL97 (Sheldrick, 1997)'
_computing_structure_solution 'SHELXS97 (Sheldrick, 1997)'
_diffrn_ambient_temperature 122.0(10)
_diffrn_measured_fraction_theta_full 1.000
_diffrn_measured_fraction_theta_max 1.000
_diffrn_measurement_device_type 'Nonius KappaCCD area-detector'
_diffrn_measurement_method '\w and \f'
_diffrn_radiation_monochromator graphite
_diffrn_radiation_source 'fine-focus sealed tube'
_diffrn_radiation_type MoK\a
_diffrn_radiation_wavelength 0.71073
_diffrn_reflns_av_R_equivalents 0.1412
_diffrn_reflns_av_sigmaI/netI 0.0425
_diffrn_reflns_limit_h_max 11
_diffrn_reflns_limit_h_min -11
_diffrn_reflns_limit_k_max 9
_diffrn_reflns_limit_k_min -9
_diffrn_reflns_limit_l_max 12
_diffrn_reflns_limit_l_min -12
_diffrn_reflns_number 18866
_diffrn_reflns_theta_full 25.98
_diffrn_reflns_theta_max 25.98
_diffrn_reflns_theta_min 2.04
_exptl_absorpt_coefficient_mu 1.066
_exptl_absorpt_correction_T_max 0.843
_exptl_absorpt_correction_T_min 0.747
_exptl_absorpt_correction_type integration
_exptl_absorpt_process_details
;
Gaussian integration (Coppens, 1970)
;
_exptl_crystal_colour Blue
_exptl_crystal_density_diffrn 2.017
_exptl_crystal_density_method 'not measured'
_exptl_crystal_description Prism
_exptl_crystal_F_000 454
_exptl_crystal_size_max 0.43
_exptl_crystal_size_mid 0.26
_exptl_crystal_size_min 0.26
_refine_diff_density_max 0.479
_refine_diff_density_min -0.558
_refine_ls_extinction_method none
_refine_ls_goodness_of_fit_ref 1.065
_refine_ls_hydrogen_treatment constr
_refine_ls_matrix_type full
_refine_ls_number_parameters 131
_refine_ls_number_reflns 1588
_refine_ls_number_restraints 4
_refine_ls_restrained_S_all 1.069
_refine_ls_R_factor_all 0.0434
_refine_ls_R_factor_gt 0.0379
_refine_ls_shift/su_max 0.000
_refine_ls_shift/su_mean 0.000
_refine_ls_structure_factor_coef Fsqd
_refine_ls_weighting_details 'calc w=1/[\s^2^(Fo^2^)+(0.0498P)^2^+0.7459P] where P=(Fo^2^+2Fc^2^)/3'
_refine_ls_weighting_scheme calc
_refine_ls_wR_factor_gt 0.0986
_refine_ls_wR_factor_ref 0.1039
_reflns_number_gt 1429
_reflns_number_total 1588
_reflns_threshold_expression I>2\s(I)
_cod_data_source_file iz3014.cif
_cod_data_source_block I
_cod_original_sg_symbol_H-M 'P 21/m'
_cod_database_code 2015810
_cod_database_fobs_code 2015810

loop_
_symmetry_equiv_pos_as_xyz
'x, y, z'
'-x, y+1/2, -z'
'-x, -y, -z'
'x, -y-1/2, z'

loop_
_atom_site_type_symbol
_atom_site_label
_atom_site_fract_x
_atom_site_fract_y
_atom_site_fract_z
_atom_site_U_iso_or_equiv
_atom_site_adp_type
_atom_site_calc_flag
_atom_site_refinement_flags
_atom_site_occupancy
_atom_site_disorder_group
V V 0.17902(5) 0.2500 0.05125(6) 0.0193(2) Uani d S 1 .
O O1 0.0193(2) 0.2500 -0.0267(3) 0.0294(6) Uani d S 1 .
O O2 0.4049(2) 0.2500 0.1391(3) 0.0244(5) Uani d S 1 .
H H2 0.4602 0.3407 0.1490 0.029 Uiso d R 1 .
O O3 0.17120(15) 0.4314(2) 0.19209(18) 0.0257(4) Uani d . 1 .
H H3A 0.1910 0.5443 0.1871 0.031 Uiso d R 1 .
H H3B 0.1126 0.4263 0.2399 0.031 Uiso d R 1 .
O O4 0.24447(15) 0.0615(2) -0.05857(17) 0.0259(4) Uani d . 1 .
H H4A 0.1860 0.0290 -0.1326 0.031 Uiso d R 1 .
H H4B 0.3325 0.0635 -0.0728 0.031 Uiso d R 1 .
C C1 0.5576(5) 0.7500 0.3632(5) 0.0636(16) Uani d SD 1 .
F F11 0.5170(19) 0.849(3) 0.4427(13) 0.098(5) Uani d PDU 0.43(3) .
F F12 0.6941(3) 0.7500 0.3650(4) 0.0823(11) Uani d SD 1 .
F F11A 0.5340(12) 0.914(3) 0.4100(17) 0.095(4) Uani d PU 0.57(3) 1
S S1 0.45741(8) 0.7500 0.19089(10) 0.0230(2) Uani d S 1 .
O O11 0.50218(17) 0.5942(2) 0.1362(2) 0.0339(5) Uani d . 1 .
O O12 0.3103(2) 0.7500 0.1998(3) 0.0295(6) Uani d S 1 .
C C2 -0.1222(4) 0.2500 0.4869(4) 0.0281(8) Uani d SD 1 .
F F21 -0.18113(17) 0.3884(2) 0.52622(16) 0.0421(4) Uani d D 1 .
F F22 0.0143(2) 0.2500 0.5438(2) 0.0415(6) Uani d SD 1 .
S S2 -0.14717(7) 0.2500 0.30406(8) 0.0188(2) Uani d S 1 .
O O21 -0.07609(15) 0.4061(2) 0.27632(17) 0.0249(4) Uani d . 1 .
O O22 -0.2970(2) 0.2500 0.2535(3) 0.0273(6) Uani d S 1 .

loop_
_atom_site_aniso_label
_atom_site_aniso_U_11
_atom_site_aniso_U_22
_atom_site_aniso_U_33
_atom_site_aniso_U_12
_atom_site_aniso_U_13
_atom_site_aniso_U_23
V 0.0063(3) 0.0226(4) 0.0303(4) 0.000 0.0070(2) 0.000
O1 0.0097(11) 0.0363(15) 0.0427(16) 0.000 0.0072(10) 0.000
O2 0.0079(10) 0.0231(13) 0.0427(15) 0.000 0.0065(10) 0.000
O3 0.0165(8) 0.0232(9) 0.0424(11) -0.0015(7) 0.0175(7) -0.0029(8)
O4 0.0107(7) 0.0335(10) 0.0352(10) -0.0044(7) 0.0089(7) -0.0099(8)
C1 0.037(3) 0.109(5) 0.044(3) 0.000 0.005(2) 0.000
F11 0.074(7) 0.180(14) 0.038(4) 0.030(7) 0.009(3) -0.019(5)
F12 0.0268(13) 0.128(3) 0.079(2) 0.000 -0.0155(14) 0.000
F11A 0.082(4) 0.139(8) 0.069(6) -0.028(5) 0.025(4) -0.066(6)
S1 0.0103(4) 0.0226(5) 0.0387(5) 0.000 0.0107(3) 0.000
O11 0.0162(8) 0.0245(10) 0.0661(14) -0.0010(7) 0.0202(8) -0.0034(9)
O12 0.0132(11) 0.0258(13) 0.0552(17) 0.000 0.0195(11) 0.000
C2 0.0218(17) 0.034(2) 0.0279(19) 0.000 0.0048(14) 0.000
F21 0.0450(9) 0.0493(11) 0.0360(9) 0.0077(8) 0.0175(8) -0.0084(8)
F22 0.0251(11) 0.0596(16) 0.0332(12) 0.000 -0.0079(9) 0.000
S2 0.0072(3) 0.0274(5) 0.0222(4) 0.000 0.0039(3) 0.000
O21 0.0135(7) 0.0318(10) 0.0310(9) -0.0011(7) 0.0081(7) 0.0015(8)
O22 0.0074(10) 0.0366(15) 0.0367(14) 0.000 0.0023(10) 0.000

loop_
_atom_type_symbol
_atom_type_description
_atom_type_scat_dispersion_real
_atom_type_scat_dispersion_imag
_atom_type_scat_source
V V 0.3005 0.5294 'International Tables Vol C Tables 4.2.6.8 and 6.1.1.4'
O O 0.0106 0.0060 'International Tables Vol C Tables 4.2.6.8 and 6.1.1.4'
C C 0.0033 0.0016 'International Tables Vol C Tables 4.2.6.8 and 6.1.1.4'
S S 0.1246 0.1234 'International Tables Vol C Tables 4.2.6.8 and 6.1.1.4'
F F 0.0171 0.0103 'International Tables Vol C Tables 4.2.6.8 and 6.1.1.4'
H H 0.0000 0.0000 'International Tables Vol C Tables 4.2.6.8 and 6.1.1.4'

loop_
_geom_angle_atom_site_label_1
_geom_angle_atom_site_label_2
_geom_angle_atom_site_label_3
_geom_angle_site_symmetry_1
_geom_angle_site_symmetry_3
_geom_angle
_geom_angle_publ_flag
O1 V O2 . . 174.23(12) y
O1 V O3 . . 99.97(8) y
O1 V O4 . . 96.43(8) y
O3 V O4 . . 163.52(7) y
O1 V O3 . 4_565 99.97(8) ?
O3 V O3 . 4_565 87.98(10) ?
O1 V O4 . 4_565 96.43(8) ?
O3 V O4 . 4_565 87.56(8) ?
O3 V O4 4_565 4_565 163.52(7) ?
O3 V O4 4_565 . 87.56(8) ?
O4 V O4 4_565 . 92.28(10) ?
O3 V O2 . . 84.15(7) y
O3 V O2 4_565 . 84.15(7) ?
O4 V O2 4_565 . 79.62(7) ?
O4 V O2 . . 79.62(7) y
V O2 H2 . . 125.6 ?
V O3 H3A . . 126.4 ?
V O3 H3B . . 121.6 ?
H3A O3 H3B . . 105.2 ?
V O4 H4A . . 117.7 ?
V O4 H4B . . 120.1 ?
H4A O4 H4B . . 108.8 ?
F11 C1 F11 . 4_575 76(2) ?
F11 C1 F12 . . 116.8(10) ?
F11 C1 F12 4_575 . 116.8(10) ?
F11 C1 F11A . 4_575 104(2) ?
F12 C1 F11A . 4_575 103.6(5) ?
F11 C1 F11A 4_575 . 104(2) ?
F12 C1 F11A . . 103.6(5) ?
F11A C1 F11A 4_575 . 131.3(18) ?
F11 C1 S1 . . 117.0(7) ?
F11 C1 S1 4_575 . 117.0(7) ?
F12 C1 S1 . . 109.6(4) ?
F11A C1 S1 4_575 . 103.9(8) ?
F11A C1 S1 . . 103.9(8) ?
C1 F11 F11 . 4_575 51.8(12) ?
O11 S1 O11 4_575 . 114.43(15) ?
O11 S1 O12 4_575 . 114.17(8) ?
O11 S1 O12 . . 114.17(8) ?
O11 S1 C1 4_575 . 103.54(12) ?
O11 S1 C1 . . 103.54(12) ?
O12 S1 C1 . . 105.3(2) ?
F21 C2 F21 4_565 . 108.9(3) ?
F21 C2 F22 4_565 . 108.9(2) ?
F21 C2 F22 . . 108.9(2) ?
F21 C2 S2 4_565 . 110.01(19) ?
F21 C2 S2 . . 110.01(19) ?
F22 C2 S2 . . 110.1(2) ?
O22 S2 O21 . . 114.64(8) ?
O22 S2 O21 . 4_565 114.64(8) ?
O21 S2 O21 . 4_565 113.08(13) ?
O22 S2 C2 . . 105.37(15) ?
O21 S2 C2 . . 103.74(9) ?
O21 S2 C2 4_565 . 103.74(9) ?

loop_
_geom_bond_atom_site_label_1
_geom_bond_atom_site_label_2
_geom_bond_site_symmetry_2
_geom_bond_distance
_geom_bond_publ_flag
V O1 . 1.577(2) y
V O2 . 2.175(2) y
V O3 . 2.0262(18) y
V O4 . 2.0277(17) y
V O3 4_565 2.0262(18) ?
V O4 4_565 2.0277(17) ?
O2 H2 . 0.8768 ?
O3 H3A . 0.9008 ?
O3 H3B . 0.8276 ?
O4 H4A . 0.8768 ?
O4 H4B . 0.8966 ?
C1 F11 . 1.245(13) ?
C1 F12 . 1.318(5) ?
C1 F11A 4_575 1.394(14) ?
C1 F11A . 1.394(14) ?
C1 S1 . 1.814(5) ?
S1 O11 4_575 1.4381(19) ?
S1 O11 . 1.4382(19) ?
S1 O12 . 1.448(2) ?
C2 F21 4_565 1.319(3) ?
C2 F21 . 1.319(3) ?
C2 F22 . 1.323(4) ?
C2 S2 . 1.830(4) ?
S2 O22 . 1.430(2) ?
S2 O21 . 1.4512(18) ?
S2 O21 4_565 1.4512(17) ?

loop_
_geom_hbond_atom_site_label_D
_geom_hbond_atom_site_label_H
_geom_hbond_atom_site_label_A
_geom_hbond_site_symmetry_A
_geom_hbond_distance_DH
_geom_hbond_distance_HA
_geom_hbond_distance_DA
_geom_hbond_angle_DHA
O2 H2 O11 . 0.88 2.02 2.834(2) 154.3
O3 H3A O12 . 0.90 1.96 2.808(2) 156.8
O3 H3B O21 . 0.83 1.95 2.725(2) 155.5
O4 H4B O11 2_645 0.90 1.87 2.752(2) 167.5
O4 H4A O21 2_545 0.88 1.87 2.734(2) 166.1
